data_7021342
loop_
_publ_author_name
'Habata, Yoichi'
'Oyama, Yosuke'
'Ikeda, Mari'
'Kuwahara, Shunsuke'

_publ_section_title
;
 Argentivorous molecules with two kinds of aromatic side-arms:
 intramolecular competition between side-arms.
;
_journal_issue 23
_journal_name_full 'Dalton transactions (Cambridge, England : 2003)'
_journal_page_first 8212
_journal_page_last 8217
_journal_paper_doi 10.1039/c3dt00034f
_journal_volume 42
_journal_year 2013
_chemical_formula_sum 'C44 H44 F4 N4'
_chemical_formula_weight 704.83
_chemical_name_systematic
;
?
;
_space_group_IT_number 2
_symmetry_cell_setting triclinic
_symmetry_space_group_name_Hall '-P 1'
_symmetry_space_group_name_H-M 'P -1'
_atom_sites_solution_hydrogens geom
_atom_sites_solution_primary direct
_atom_sites_solution_secondary difmap
_audit_creation_method SHELXL-97
_cell_angle_alpha 79.597(2)
_cell_angle_beta 88.318(2)
_cell_angle_gamma 67.609(2)
_cell_formula_units_Z 1
_cell_length_a 9.1992(10)
_cell_length_b 10.3017(11)
_cell_length_c 10.9195(11)
_cell_measurement_temperature 298
_cell_volume 940.18(17)
_computing_cell_refinement 'Bruker SMART'
_computing_data_collection 'Bruker SMART'
_computing_data_reduction 'Bruker SAINT'
_computing_molecular_graphics 'Bruker SHELXTL'
_computing_publication_material 'Bruker SHELXTL'
_computing_structure_refinement 'SHELXL-97 (Sheldrick, 1997)'
_computing_structure_solution 'SHELXS-97 (Sheldrick, 1990)'
_diffrn_ambient_temperature 298
_diffrn_detector_area_resol_mean 8.366
_diffrn_measured_fraction_theta_full 0.984
_diffrn_measured_fraction_theta_max 0.984
_diffrn_measurement_device_type 'CCD area detector'
_diffrn_measurement_method 'phi and omega scans'
_diffrn_radiation_monochromator graphite
_diffrn_radiation_source 'fine-focus sealed tube'
_diffrn_radiation_type MoK\a
_diffrn_radiation_wavelength 0.71073
_diffrn_reflns_av_R_equivalents 0.0126
_diffrn_reflns_av_sigmaI/netI 0.0273
_diffrn_reflns_limit_h_max 12
_diffrn_reflns_limit_h_min -9
_diffrn_reflns_limit_k_max 13
_diffrn_reflns_limit_k_min -12
_diffrn_reflns_limit_l_max 14
_diffrn_reflns_limit_l_min -13
_diffrn_reflns_number 7050
_diffrn_reflns_theta_full 28.35
_diffrn_reflns_theta_max 28.35
_diffrn_reflns_theta_min 1.90
_exptl_absorpt_coefficient_mu 0.087
_exptl_absorpt_correction_T_max 0.9752
_exptl_absorpt_correction_T_min 0.9562
_exptl_absorpt_correction_type empirical
_exptl_absorpt_process_details 'SADABS; Sheldrick, 1996'
_exptl_crystal_colour colorless
_exptl_crystal_density_diffrn 1.245
_exptl_crystal_density_method 'not measured'
_exptl_crystal_description block
_exptl_crystal_F_000 372
_exptl_crystal_size_max 0.52
_exptl_crystal_size_mid 0.38
_exptl_crystal_size_min 0.29
_refine_diff_density_max 0.247
_refine_diff_density_min -0.157
_refine_diff_density_rms 0.031
_refine_ls_extinction_method none
_refine_ls_goodness_of_fit_ref 1.034
_refine_ls_hydrogen_treatment constr
_refine_ls_matrix_type full
_refine_ls_number_parameters 235
_refine_ls_number_reflns 4629
_refine_ls_number_restraints 0
_refine_ls_restrained_S_all 1.034
_refine_ls_R_factor_all 0.0954
_refine_ls_R_factor_gt 0.0565
_refine_ls_shift/su_max 0.000
_refine_ls_shift/su_mean 0.000
_refine_ls_structure_factor_coef Fsqd
_refine_ls_weighting_details 'calc w=1/[\s^2^(Fo^2^)+(0.0805P)^2^+0.0521P] where P=(Fo^2^+2Fc^2^)/3'
_refine_ls_weighting_scheme calc
_refine_ls_wR_factor_gt 0.1475
_refine_ls_wR_factor_ref 0.1698
_reflns_number_gt 2719
_reflns_number_total 4629
_reflns_threshold_expression >2sigma(I)
_cod_data_source_file c3dt00034f.txt
_cod_data_source_block 2
_cod_depositor_comments
;
The following automatic conversions were performed:

'_symmetry_cell_setting' value 'Triclinic' changed to 'triclinic'
according to /home/saulius/struct/CIF-dictionaries/cif_core.dic
dictionary named 'cif_core.dic' version 2.4.2 from 2011-04-26.

Automatic conversion script
Id: cif_fix_values 1891 2012-01-12 08:04:46Z andrius 
;
_cod_original_sg_symbol_H-M P-1
_cod_database_code 7021342

loop_
_symmetry_equiv_pos_as_xyz
'x, y, z'
'-x, -y, -z'

loop_
_atom_site_label
_atom_site_type_symbol
_atom_site_fract_x
_atom_site_fract_y
_atom_site_fract_z
_atom_site_U_iso_or_equiv
_atom_site_adp_type
_atom_site_occupancy
_atom_site_symmetry_multiplicity
_atom_site_calc_flag
_atom_site_refinement_flags
N2 N 0.27379(14) 0.05759(13) 0.57016(11) 0.0527(3) Uani 1 1 d .
C13 C 0.11254(19) 0.27309(19) 0.65921(17) 0.0659(5) Uani 1 1 d .
N1 N 0.60545(16) -0.00487(15) 0.71106(12) 0.0624(4) Uani 1 1 d .
C12 C 0.11508(18) 0.15788(18) 0.59014(17) 0.0631(4) Uani 1 1 d .
H12A H 0.0579 0.1045 0.6366 0.076 Uiso 1 1 calc R
H12B H 0.0601 0.2028 0.5098 0.076 Uiso 1 1 calc R
C3 C 0.26284(19) -0.03441(17) 0.48549(15) 0.0590(4) Uani 1 1 d .
H3A H 0.1739 -0.0611 0.5082 0.071 Uiso 1 1 calc R
H3B H 0.3568 -0.1213 0.4992 0.071 Uiso 1 1 calc R
C1 C 0.52888(19) -0.09648(18) 0.67935(16) 0.0613(4) Uani 1 1 d .
H1A H 0.5699 -0.1880 0.7355 0.074 Uiso 1 1 calc R
H1B H 0.5538 -0.1133 0.5952 0.074 Uiso 1 1 calc R
C2 C 0.35132(19) -0.03023(18) 0.68813(15) 0.0602(4) Uani 1 1 d .
H2A H 0.3116 -0.1055 0.7124 0.072 Uiso 1 1 calc R
H2B H 0.3260 0.0282 0.7522 0.072 Uiso 1 1 calc R
C4 C 0.75543(19) -0.0283(2) 0.65206(16) 0.0666(5) Uani 1 1 d .
H4A H 0.8166 -0.1302 0.6632 0.080 Uiso 1 1 calc R
H4B H 0.8136 0.0137 0.6935 0.080 Uiso 1 1 calc R
C22 C 0.17109(19) 0.37860(18) 0.60465(19) 0.0673(5) Uani 1 1 d .
C17 C 0.1639(2) 0.4881(2) 0.6704(2) 0.0853(6) Uani 1 1 d .
C21 C 0.2347(2) 0.38198(19) 0.4865(2) 0.0778(6) Uani 1 1 d .
H21 H 0.2394 0.3123 0.4413 0.093 Uiso 1 1 calc R
F1 F 0.89279(17) 0.1612(2) 1.10420(14) 0.1364(6) Uani 1 1 d .
C11 C 0.5574(3) 0.2394(3) 0.8353(2) 0.0935(7) Uani 1 1 d .
H11 H 0.4812 0.2591 0.7730 0.112 Uiso 1 1 calc R
C7 C 0.7649(2) 0.0750(3) 0.97691(17) 0.0873(6) Uani 1 1 d .
H7 H 0.8311 -0.0177 1.0112 0.105 Uiso 1 1 calc R
C6 C 0.6507(2) 0.0991(3) 0.88629(16) 0.0778(6) Uani 1 1 d .
C5 C 0.6257(3) -0.0231(2) 0.84598(17) 0.0824(6) Uani 1 1 d .
H5A H 0.7153 -0.1107 0.8754 0.099 Uiso 1 1 calc R
H5B H 0.5332 -0.0329 0.8846 0.099 Uiso 1 1 calc R
C14 C 0.0482(2) 0.2804(2) 0.7724(2) 0.0890(6) Uani 1 1 d .
H14 H 0.0078 0.2127 0.8078 0.107 Uiso 1 1 calc R
C8 C 0.7794(3) 0.1890(4) 1.0156(2) 0.0990(8) Uani 1 1 d .
C20 C 0.2898(3) 0.4839(2) 0.4362(3) 0.1010(8) Uani 1 1 d .
H20 H 0.3306 0.4836 0.3573 0.121 Uiso 1 1 calc R
F2 F 0.4862(2) 0.48548(19) 0.82873(18) 0.1482(7) Uani 1 1 d .
C16 C 0.0979(3) 0.4884(3) 0.7880(3) 0.1105(9) Uani 1 1 d .
H16 H 0.0932 0.5589 0.8323 0.133 Uiso 1 1 calc R
C18 C 0.2241(3) 0.5917(2) 0.6150(3) 0.1074(9) Uani 1 1 d .
H18 H 0.2209 0.6631 0.6575 0.129 Uiso 1 1 calc R
C9 C 0.6875(3) 0.3269(4) 0.9690(3) 0.1073(9) Uani 1 1 d .
H9 H 0.6981 0.4026 0.9977 0.129 Uiso 1 1 calc R
C10 C 0.5785(3) 0.3479(3) 0.8777(2) 0.1032(8) Uani 1 1 d .
C19 C 0.2855(3) 0.5885(2) 0.5019(4) 0.1162(10) Uani 1 1 d .
H19 H 0.3255 0.6568 0.4675 0.139 Uiso 1 1 calc R
C15 C 0.0415(3) 0.3891(3) 0.8374(3) 0.1114(8) Uani 1 1 d .
H15 H -0.0024 0.3918 0.9151 0.134 Uiso 1 1 calc R

loop_
_atom_site_aniso_label
_atom_site_aniso_U_11
_atom_site_aniso_U_22
_atom_site_aniso_U_33
_atom_site_aniso_U_23
_atom_site_aniso_U_13
_atom_site_aniso_U_12
N2 0.0494(7) 0.0548(7) 0.0605(8) -0.0197(6) 0.0084(6) -0.0235(6)
C13 0.0477(9) 0.0677(11) 0.0821(12) -0.0311(9) 0.0045(8) -0.0142(8)
N1 0.0603(8) 0.0786(9) 0.0549(8) -0.0212(7) 0.0035(6) -0.0300(7)
C12 0.0486(9) 0.0687(10) 0.0780(11) -0.0253(9) 0.0083(8) -0.0242(8)
C3 0.0580(9) 0.0606(9) 0.0703(10) -0.0243(8) 0.0093(8) -0.0309(8)
C1 0.0596(10) 0.0605(10) 0.0634(10) -0.0127(8) 0.0010(8) -0.0218(8)
C2 0.0618(10) 0.0655(10) 0.0586(9) -0.0152(8) 0.0108(8) -0.0291(8)
C4 0.0559(10) 0.0814(12) 0.0698(11) -0.0284(9) 0.0006(8) -0.0277(9)
C22 0.0464(9) 0.0575(10) 0.0939(13) -0.0275(9) -0.0020(9) -0.0087(7)
C17 0.0603(11) 0.0663(12) 0.1232(18) -0.0400(12) -0.0155(11) -0.0059(9)
C21 0.0633(11) 0.0553(10) 0.1093(16) -0.0187(10) 0.0089(11) -0.0154(8)
F1 0.1078(11) 0.2279(18) 0.1045(10) -0.0637(11) -0.0113(8) -0.0824(12)
C11 0.0803(14) 0.125(2) 0.0787(13) -0.0532(14) -0.0001(11) -0.0275(14)
C7 0.0730(13) 0.1377(19) 0.0588(11) -0.0271(12) 0.0059(9) -0.0446(13)
C6 0.0712(12) 0.1178(17) 0.0518(10) -0.0338(11) 0.0092(9) -0.0367(12)
C5 0.0832(13) 0.1120(16) 0.0582(11) -0.0169(10) 0.0000(9) -0.0431(12)
C14 0.0807(14) 0.0999(15) 0.0900(14) -0.0413(12) 0.0216(11) -0.0292(12)
C8 0.0776(15) 0.179(3) 0.0699(13) -0.0598(16) 0.0147(11) -0.0654(18)
C20 0.0866(15) 0.0621(12) 0.145(2) -0.0123(13) 0.0162(15) -0.0226(11)
F2 0.1433(14) 0.1271(13) 0.1678(15) -0.0804(12) -0.0106(12) -0.0196(11)
C16 0.1007(18) 0.1026(19) 0.131(2) -0.0697(17) -0.0073(16) -0.0194(15)
C18 0.0846(16) 0.0592(13) 0.177(3) -0.0377(16) -0.0261(17) -0.0170(11)
C9 0.0900(17) 0.160(3) 0.1002(18) -0.0807(19) 0.0257(14) -0.0552(18)
C10 0.0903(16) 0.122(2) 0.0988(17) -0.0628(16) 0.0108(13) -0.0237(15)
C19 0.0891(18) 0.0599(14) 0.196(3) -0.0200(17) -0.002(2) -0.0256(12)
C15 0.1102(19) 0.126(2) 0.1004(17) -0.0628(17) 0.0211(15) -0.0304(17)

loop_
_atom_type_symbol
_atom_type_description
_atom_type_scat_dispersion_real
_atom_type_scat_dispersion_imag
_atom_type_scat_source
C C 0.0033 0.0016 'International Tables Vol C Tables 4.2.6.8 and 6.1.1.4'
H H 0.0000 0.0000 'International Tables Vol C Tables 4.2.6.8 and 6.1.1.4'
N N 0.0061 0.0033 'International Tables Vol C Tables 4.2.6.8 and 6.1.1.4'
F F 0.0171 0.0103 'International Tables Vol C Tables 4.2.6.8 and 6.1.1.4'

loop_
_geom_angle_atom_site_label_1
_geom_angle_atom_site_label_2
_geom_angle_atom_site_label_3
_geom_angle
_geom_angle_site_symmetry_1
_geom_angle_site_symmetry_3
C2 N2 C3 109.65(12) . .
C2 N2 C12 110.68(12) . .
C3 N2 C12 109.40(12) . .
C14 C13 C22 119.13(17) . .
C14 C13 C12 120.14(18) . .
C22 C13 C12 120.67(15) . .
C4 N1 C5 110.61(14) . .
C4 N1 C1 112.79(12) . .
C5 N1 C1 110.60(14) . .
N2 C12 C13 114.23(13) . .
N2 C12 H12A 108.7 . .
C13 C12 H12A 108.7 . .
N2 C12 H12B 108.7 . .
C13 C12 H12B 108.7 . .
H12A C12 H12B 107.6 . .
N2 C3 C4 116.40(13) . 2_656
N2 C3 H3A 108.2 . .
C4 C3 H3A 108.2 2_656 .
N2 C3 H3B 108.2 . .
C4 C3 H3B 108.2 2_656 .
H3A C3 H3B 107.3 . .
N1 C1 C2 111.98(13) . .
N1 C1 H1A 109.2 . .
C2 C1 H1A 109.2 . .
N1 C1 H1B 109.2 . .
C2 C1 H1B 109.2 . .
H1A C1 H1B 107.9 . .
N2 C2 C1 111.91(13) . .
N2 C2 H2A 109.2 . .
C1 C2 H2A 109.2 . .
N2 C2 H2B 109.2 . .
C1 C2 H2B 109.2 . .
H2A C2 H2B 107.9 . .
N1 C4 C3 113.18(14) . 2_656
N1 C4 H4A 108.9 . .
C3 C4 H4A 108.9 2_656 .
N1 C4 H4B 108.9 . .
C3 C4 H4B 108.9 2_656 .
H4A C4 H4B 107.8 . .
C21 C22 C13 122.97(16) . .
C21 C22 C17 117.44(19) . .
C13 C22 C17 119.58(19) . .
C16 C17 C18 122.8(2) . .
C16 C17 C22 118.5(2) . .
C18 C17 C22 118.8(2) . .
C20 C21 C22 121.9(2) . .
C20 C21 H21 119.0 . .
C22 C21 H21 119.0 . .
C10 C11 C6 119.3(2) . .
C10 C11 H11 120.4 . .
C6 C11 H11 120.4 . .
C8 C7 C6 119.4(2) . .
C8 C7 H7 120.3 . .
C6 C7 H7 120.3 . .
C7 C6 C11 118.3(2) . .
C7 C6 C5 121.0(2) . .
C11 C6 C5 120.70(18) . .
N1 C5 C6 113.07(17) . .
N1 C5 H5A 109.0 . .
C6 C5 H5A 109.0 . .
N1 C5 H5B 109.0 . .
C6 C5 H5B 109.0 . .
H5A C5 H5B 107.8 . .
C13 C14 C15 121.0(2) . .
C13 C14 H14 119.5 . .
C15 C14 H14 119.5 . .
F1 C8 C9 118.9(3) . .
F1 C8 C7 117.7(3) . .
C9 C8 C7 123.4(2) . .
C21 C20 C19 120.3(3) . .
C21 C20 H20 119.8 . .
C19 C20 H20 119.8 . .
C15 C16 C17 121.2(2) . .
C15 C16 H16 119.4 . .
C17 C16 H16 119.4 . .
C19 C18 C17 121.1(2) . .
C19 C18 H18 119.5 . .
C17 C18 H18 119.5 . .
C8 C9 C10 116.1(2) . .
C8 C9 H9 122.0 . .
C10 C9 H9 122.0 . .
F2 C10 C11 119.4(2) . .
F2 C10 C9 117.1(2) . .
C11 C10 C9 123.5(3) . .
C18 C19 C20 120.4(3) . .
C18 C19 H19 119.8 . .
C20 C19 H19 119.8 . .
C16 C15 C14 120.6(2) . .
C16 C15 H15 119.7 . .
C14 C15 H15 119.7 . .

loop_
_geom_bond_atom_site_label_1
_geom_bond_atom_site_label_2
_geom_bond_distance
_geom_bond_site_symmetry_2
N2 C2 1.459(2) .
N2 C3 1.4689(18) .
N2 C12 1.4698(19) .
C13 C14 1.357(3) .
C13 C22 1.421(3) .
C13 C12 1.510(2) .
N1 C4 1.458(2) .
N1 C5 1.459(2) .
N1 C1 1.465(2) .
C12 H12A 0.9700 .
C12 H12B 0.9700 .
C3 C4 1.511(2) 2_656
C3 H3A 0.9700 .
C3 H3B 0.9700 .
C1 C2 1.519(2) .
C1 H1A 0.9700 .
C1 H1B 0.9700 .
C2 H2A 0.9700 .
C2 H2B 0.9700 .
C4 C3 1.511(2) 2_656
C4 H4A 0.9700 .
C4 H4B 0.9700 .
C22 C21 1.401(3) .
C22 C17 1.423(3) .
C17 C16 1.404(4) .
C17 C18 1.418(4) .
C21 C20 1.358(3) .
C21 H21 0.9300 .
F1 C8 1.356(3) .
C11 C10 1.364(3) .
C11 C6 1.388(3) .
C11 H11 0.9300 .
C7 C8 1.370(3) .
C7 C6 1.385(3) .
C7 H7 0.9300 .
C6 C5 1.503(3) .
C5 H5A 0.9700 .
C5 H5B 0.9700 .
C14 C15 1.412(3) .
C14 H14 0.9300 .
C8 C9 1.356(4) .
C20 C19 1.386(3) .
C20 H20 0.9300 .
F2 C10 1.361(3) .
C16 C15 1.340(4) .
C16 H16 0.9300 .
C18 C19 1.343(4) .
C18 H18 0.9300 .
C9 C10 1.364(3) .
C9 H9 0.9300 .
C19 H19 0.9300 .
C15 H15 0.9300 .
